data_7225363
loop_
_publ_author_name
'Qureshi, Naseem'
'Yufit, Dmitri S.'
'Steed, Kirsty M.'
'Howard, Judith A. K.'
'Steed, Jonathan W.'

_publ_section_title
;
 Anion hydrogen bonding from a &#x2018;revealed&#x2019; urea ligand
;
_journal_issue 28
_journal_name_full CrystEngComm
_journal_page_first 5333
_journal_paper_doi 10.1039/C6CE01039C
_journal_volume 18
_journal_year 2016
_chemical_formula_sum 'C26 H26 Br2 Cu N6 O2 S2'
_chemical_formula_weight 742.01
_space_group_IT_number 2
_symmetry_cell_setting triclinic
_symmetry_space_group_name_Hall '-P 1'
_symmetry_space_group_name_H-M 'P -1'
_atom_sites_solution_hydrogens geom
_atom_sites_solution_primary direct
_atom_sites_solution_secondary difmap
_audit_creation_method SHELXL-97
_audit_update_record
;
2016-04-26 deposited with the CCDC.
2016-05-30 downloaded from the CCDC.
;
_cell_angle_alpha 104.40(3)
_cell_angle_beta 92.42(3)
_cell_angle_gamma 116.28(3)
_cell_formula_units_Z 1
_cell_length_a 7.8394(16)
_cell_length_b 8.1920(16)
_cell_length_c 12.372(3)
_cell_measurement_reflns_used 56983
_cell_measurement_temperature 120.0(2)
_cell_measurement_theta_max 31.21
_cell_measurement_theta_min 1.97
_cell_volume 679.3(4)
_computing_cell_refinement 'CrystalClear (Rigaku Inc., 2007)'
_computing_data_collection 'CrystalClear (Rigaku Inc., 2007)'
_computing_data_reduction 'CrystalClear (Rigaku Inc., 2007)'
_computing_molecular_graphics
;
Olex2, Durham University (compiled Sep 3 2008 19:38:20)
;
_computing_publication_material
;
Olex2, Durham University (compiled Sep 3 2008 19:38:20)
;
_computing_structure_refinement 'SHELXL-97 (Sheldrick, 1997)'
_computing_structure_solution 'SHELXS-97 (Sheldrick, 1990)/Bruker'
_diffrn_ambient_temperature 120.0(2)
_diffrn_measured_fraction_theta_full 0.996
_diffrn_measured_fraction_theta_max 0.996
_diffrn_measurement_device_type 'Rigaku R-AXIS Spider IP'
_diffrn_measurement_method '\w scans'
_diffrn_radiation_monochromator graphite
_diffrn_radiation_source 'sealed tube'
_diffrn_radiation_type MoK\a
_diffrn_radiation_wavelength 0.71073
_diffrn_reflns_av_R_equivalents 0.0336
_diffrn_reflns_av_sigmaI/netI 0.0299
_diffrn_reflns_limit_h_max 11
_diffrn_reflns_limit_h_min -11
_diffrn_reflns_limit_k_max 10
_diffrn_reflns_limit_k_min -11
_diffrn_reflns_limit_l_max 17
_diffrn_reflns_limit_l_min -17
_diffrn_reflns_number 17441
_diffrn_reflns_theta_full 31.00
_diffrn_reflns_theta_max 31.00
_diffrn_reflns_theta_min 3.02
_exptl_absorpt_coefficient_mu 3.937
_exptl_absorpt_correction_T_max 0.8584
_exptl_absorpt_correction_T_min 0.5217
_exptl_absorpt_correction_type multi-scan
_exptl_absorpt_process_details 'CrystalClear (Rigaku Inc., 2007)'
_exptl_crystal_colour 'clear greenish blue'
_exptl_crystal_colour_lustre clear
_exptl_crystal_colour_modifier greenish
_exptl_crystal_colour_primary blue
_exptl_crystal_density_diffrn 1.814
_exptl_crystal_density_method 'not measured'
_exptl_crystal_description prism
_exptl_crystal_F_000 371
_exptl_crystal_size_max 0.19
_exptl_crystal_size_mid 0.08
_exptl_crystal_size_min 0.04
_refine_diff_density_max 0.517
_refine_diff_density_min -0.573
_refine_diff_density_rms 0.091
_refine_ls_extinction_method none
_refine_ls_goodness_of_fit_ref 1.021
_refine_ls_hydrogen_treatment mixed
_refine_ls_matrix_type full
_refine_ls_number_parameters 179
_refine_ls_number_reflns 4319
_refine_ls_number_restraints 0
_refine_ls_restrained_S_all 1.021
_refine_ls_R_factor_all 0.0337
_refine_ls_R_factor_gt 0.0268
_refine_ls_shift/su_max 0.001
_refine_ls_shift/su_mean 0.000
_refine_ls_structure_factor_coef Fsqd
_refine_ls_weighting_details
;
calc w=1/[\s^2^(Fo^2^)+(0.0300P)^2^+0.4000P] where P=(Fo^2^+2Fc^2^)/3
;
_refine_ls_weighting_scheme calc
_refine_ls_wR_factor_gt 0.0598
_refine_ls_wR_factor_ref 0.0627
_reflns_number_gt 3783
_reflns_number_total 4319
_reflns_threshold_expression >2sigma(I)
_cod_data_source_file c6ce01039c1.cif
_cod_data_source_block 2_08SRV365
_cod_depositor_comments
;
The following automatic conversions were performed:

'_symmetry_cell_setting' value 'Triclinic' changed to 'triclinic'
according to
/usr/data/users/saulius/crontab/automatic-downloads/rss-feeds/RSC/lib/dictionaries/cif_core.dic
dictionary named 'cif_core.dic' version 2.4.2 from 2011-04-26.

Automatic conversion script
Id: cif_fix_values 4268 2015-11-12 08:31:59Z antanas 

 Adding full bibliography for 7225358--7225363.cif.
;
_cod_original_cell_volume 679.3(2)
_cod_database_code 7225363

loop_
_symmetry_equiv_pos_as_xyz
'x, y, z'
'-x, -y, -z'

loop_
_atom_site_label
_atom_site_type_symbol
_atom_site_fract_x
_atom_site_fract_y
_atom_site_fract_z
_atom_site_U_iso_or_equiv
_atom_site_adp_type
_atom_site_occupancy
_atom_site_symmetry_multiplicity
_atom_site_calc_flag
_atom_site_refinement_flags
Cu1 Cu 1.0000 0.0000 0.0000 0.01242(7) Uani 1 2 d S
S1 S 0.67064(7) -0.30285(7) 0.44702(4) 0.01956(10) Uani 1 1 d .
O1 O 0.88497(16) 0.07553(17) 0.13088(10) 0.0133(2) Uani 1 1 d .
N1 N 0.6360(2) 0.1112(2) 0.20181(12) 0.0155(3) Uani 1 1 d .
H1N H 0.5290 0.1172 0.1853 0.023 Uiso 1 1 calc R
N2 N 0.70392(19) 0.1695(2) 0.03411(12) 0.0123(3) Uani 1 1 d .
H2N H 0.5901 0.1659 0.0270 0.019 Uiso 1 1 calc R
N3 N 0.95554(19) 0.1788(2) -0.06759(12) 0.0119(3) Uani 1 1 d .
C1 C 0.7678(3) -0.2456(3) 0.59397(17) 0.0251(4) Uani 1 1 d .
H1A H 0.6932 -0.1983 0.6420 0.030 Uiso 1 1 calc R
H1B H 0.9031 -0.1471 0.6105 0.030 Uiso 1 1 calc R
H1C H 0.7599 -0.3603 0.6093 0.030 Uiso 1 1 calc R
C2 C 0.7041(2) -0.0813(3) 0.43488(15) 0.0147(3) Uani 1 1 d .
C3 C 0.6573(2) -0.0738(2) 0.32612(14) 0.0141(3) Uani 1 1 d .
H3 H 0.6096 -0.1851 0.2628 0.017 Uiso 1 1 calc R
C4 C 0.6812(2) 0.0972(3) 0.31154(14) 0.0142(3) Uani 1 1 d .
C5 C 0.7454(3) 0.2605(3) 0.40364(16) 0.0209(4) Uani 1 1 d .
H5 H 0.7593 0.3764 0.3931 0.025 Uiso 1 1 calc R
C6 C 0.7889(3) 0.2508(3) 0.51115(17) 0.0250(4) Uani 1 1 d .
H6 H 0.8320 0.3612 0.5746 0.030 Uiso 1 1 calc R
C7 C 0.7702(3) 0.0828(3) 0.52717(15) 0.0198(4) Uani 1 1 d .
H7 H 0.8025 0.0792 0.6011 0.024 Uiso 1 1 calc R
C8 C 0.7501(2) 0.1157(2) 0.12255(14) 0.0114(3) Uani 1 1 d .
C9 C 0.8169(2) 0.2290(2) -0.04559(13) 0.0106(3) Uani 1 1 d .
C10 C 0.7794(2) 0.3445(2) -0.09934(14) 0.0127(3) Uani 1 1 d .
H10 H 0.6776 0.3747 -0.0831 0.015 Uiso 1 1 calc R
C11 C 0.8919(2) 0.4131(2) -0.17565(15) 0.0150(3) Uani 1 1 d .
H11 H 0.8683 0.4904 -0.2138 0.018 Uiso 1 1 calc R
C12 C 1.0424(3) 0.3674(3) -0.19656(15) 0.0164(3) Uani 1 1 d .
H12 H 1.1243 0.4151 -0.2478 0.020 Uiso 1 1 calc R
C13 C 1.0685(2) 0.2520(3) -0.14117(15) 0.0151(3) Uani 1 1 d .
H13 H 1.1711 0.2219 -0.1551 0.018 Uiso 1 1 calc R
Br1 Br 0.61611(2) -0.30883(2) -0.116232(15) 0.01596(5) Uani 1 1 d .

loop_
_atom_site_aniso_label
_atom_site_aniso_U_11
_atom_site_aniso_U_22
_atom_site_aniso_U_33
_atom_site_aniso_U_23
_atom_site_aniso_U_13
_atom_site_aniso_U_12
Cu1 0.01580(13) 0.01753(15) 0.01289(14) 0.00810(11) 0.00647(10) 0.01325(12)
S1 0.0247(2) 0.0179(2) 0.0197(2) 0.00866(18) 0.00383(17) 0.01150(18)
O1 0.0145(5) 0.0192(6) 0.0129(6) 0.0067(5) 0.0043(4) 0.0123(5)
N1 0.0152(6) 0.0252(8) 0.0151(7) 0.0103(6) 0.0060(5) 0.0147(6)
N2 0.0106(6) 0.0169(7) 0.0146(6) 0.0076(6) 0.0042(5) 0.0091(5)
N3 0.0127(6) 0.0128(7) 0.0130(6) 0.0045(5) 0.0035(5) 0.0080(5)
C1 0.0295(10) 0.0269(10) 0.0238(10) 0.0153(9) 0.0038(8) 0.0136(8)
C2 0.0141(7) 0.0175(8) 0.0157(8) 0.0075(7) 0.0046(6) 0.0087(6)
C3 0.0149(7) 0.0166(8) 0.0136(8) 0.0049(6) 0.0044(6) 0.0095(6)
C4 0.0133(7) 0.0210(9) 0.0134(7) 0.0077(7) 0.0049(6) 0.0109(7)
C5 0.0296(9) 0.0181(9) 0.0199(9) 0.0073(7) 0.0059(7) 0.0143(8)
C6 0.0384(11) 0.0201(10) 0.0163(9) 0.0023(7) 0.0025(8) 0.0154(9)
C7 0.0260(9) 0.0217(9) 0.0126(8) 0.0050(7) 0.0023(7) 0.0122(8)
C8 0.0123(7) 0.0120(7) 0.0115(7) 0.0041(6) 0.0021(6) 0.0068(6)
C9 0.0113(6) 0.0102(7) 0.0104(7) 0.0019(6) 0.0009(5) 0.0057(6)
C10 0.0142(7) 0.0131(8) 0.0129(7) 0.0031(6) 0.0013(6) 0.0087(6)
C11 0.0195(8) 0.0140(8) 0.0130(7) 0.0047(6) 0.0009(6) 0.0089(7)
C12 0.0191(8) 0.0177(8) 0.0150(8) 0.0069(7) 0.0059(6) 0.0096(7)
C13 0.0170(7) 0.0177(8) 0.0161(8) 0.0073(7) 0.0067(6) 0.0114(7)
Br1 0.01488(8) 0.01831(9) 0.01986(9) 0.00640(7) 0.00369(6) 0.01176(7)

loop_
_atom_type_symbol
_atom_type_description
_atom_type_scat_dispersion_real
_atom_type_scat_dispersion_imag
_atom_type_scat_source
C C 0.0033 0.0016 'International Tables Vol C Tables 4.2.6.8 and 6.1.1.4'
H H 0.0000 0.0000 'International Tables Vol C Tables 4.2.6.8 and 6.1.1.4'
N N 0.0061 0.0033 'International Tables Vol C Tables 4.2.6.8 and 6.1.1.4'
O O 0.0106 0.0060 'International Tables Vol C Tables 4.2.6.8 and 6.1.1.4'
Cu Cu 0.3201 1.2651 'International Tables Vol C Tables 4.2.6.8 and 6.1.1.4'
Br Br -0.2901 2.4595 'International Tables Vol C Tables 4.2.6.8 and 6.1.1.4'
S S 0.1246 0.1234 'International Tables Vol C Tables 4.2.6.8 and 6.1.1.4'

loop_
_geom_angle_atom_site_label_1
_geom_angle_atom_site_label_2
_geom_angle_atom_site_label_3
_geom_angle
_geom_angle_site_symmetry_1
_geom_angle_site_symmetry_3
O1 Cu1 O1 180.0 2_755 .
O1 Cu1 N3 88.88(6) 2_755 2_755
O1 Cu1 N3 91.12(6) . 2_755
O1 Cu1 N3 91.12(6) 2_755 .
O1 Cu1 N3 88.88(6) . .
N3 Cu1 N3 180.0 2_755 .
C2 S1 C1 102.87(10) . .
C8 O1 Cu1 123.46(11) . .
C8 N1 C4 123.03(13) . .
C8 N1 H1N 118.5 . .
C4 N1 H1N 118.5 . .
C8 N2 C9 127.14(13) . .
C8 N2 H2N 116.4 . .
C9 N2 H2N 116.4 . .
C9 N3 C13 117.42(14) . .
C9 N3 Cu1 123.41(11) . .
C13 N3 Cu1 119.16(11) . .
S1 C1 H1A 109.5 . .
S1 C1 H1B 109.5 . .
H1A C1 H1B 109.5 . .
S1 C1 H1C 109.5 . .
H1A C1 H1C 109.5 . .
H1B C1 H1C 109.5 . .
C7 C2 C3 119.34(16) . .
C7 C2 S1 123.50(14) . .
C3 C2 S1 117.15(14) . .
C4 C3 C2 119.62(16) . .
C4 C3 H3 120.2 . .
C2 C3 H3 120.2 . .
C3 C4 C5 121.06(16) . .
C3 C4 N1 121.38(16) . .
C5 C4 N1 117.53(16) . .
C6 C5 C4 118.84(17) . .
C6 C5 H5 120.6 . .
C4 C5 H5 120.6 . .
C7 C6 C5 120.99(18) . .
C7 C6 H6 119.5 . .
C5 C6 H6 119.5 . .
C6 C7 C2 120.12(17) . .
C6 C7 H7 119.9 . .
C2 C7 H7 119.9 . .
O1 C8 N1 122.51(15) . .
O1 C8 N2 123.87(15) . .
N1 C8 N2 113.62(14) . .
N3 C9 N2 120.59(14) . .
N3 C9 C10 122.67(15) . .
N2 C9 C10 116.74(14) . .
C11 C10 C9 119.02(15) . .
C11 C10 H10 120.5 . .
C9 C10 H10 120.5 . .
C10 C11 C12 118.97(16) . .
C10 C11 H11 120.5 . .
C12 C11 H11 120.5 . .
C13 C12 C11 118.43(16) . .
C13 C12 H12 120.8 . .
C11 C12 H12 120.8 . .
N3 C13 C12 123.41(15) . .
N3 C13 H13 118.3 . .
C12 C13 H13 118.3 . .

loop_
_geom_bond_atom_site_label_1
_geom_bond_atom_site_label_2
_geom_bond_distance
_geom_bond_site_symmetry_2
Cu1 O1 1.9842(13) 2_755
Cu1 O1 1.9842(13) .
Cu1 N3 2.0008(14) 2_755
Cu1 N3 2.0008(14) .
S1 C2 1.7616(18) .
S1 C1 1.802(2) .
O1 C8 1.2459(19) .
N1 C8 1.351(2) .
N1 C4 1.434(2) .
N1 H1N 0.8800 .
N2 C8 1.367(2) .
N2 C9 1.388(2) .
N2 H2N 0.8800 .
N3 C9 1.338(2) .
N3 C13 1.357(2) .
C1 H1A 0.9800 .
C1 H1B 0.9800 .
C1 H1C 0.9800 .
C2 C7 1.396(3) .
C2 C3 1.403(2) .
C3 C4 1.388(2) .
C3 H3 0.9500 .
C4 C5 1.392(3) .
C5 C6 1.389(3) .
C5 H5 0.9500 .
C6 C7 1.384(3) .
C6 H6 0.9500 .
C7 H7 0.9500 .
C9 C10 1.402(2) .
C10 C11 1.371(2) .
C10 H10 0.9500 .
C11 C12 1.402(2) .
C11 H11 0.9500 .
C12 C13 1.374(2) .
C12 H12 0.9500 .
C13 H13 0.9500 .

loop_
_geom_hbond_atom_site_label_D
_geom_hbond_atom_site_label_H
_geom_hbond_atom_site_label_A
_geom_hbond_distance_DH
_geom_hbond_distance_HA
_geom_hbond_distance_DA
_geom_hbond_angle_DHA
_geom_hbond_site_symmetry_A
N1 H1N Br1 0.88 2.58 3.3399(16) 145.2 2_655
N2 H2N Br1 0.88 2.53 3.2871(15) 145.0 2_655
